data_9015801
loop_
_publ_author_name
'Wylie, E. M.'
'Burns, P. C.'

_publ_section_title
;
 Crystal structures of six new uranyl selenate and selenite compounds and
 their relationship with uranyl mineral structures
 Note: Compound 3
;
_journal_name_full 'The Canadian Mineralogist'
_journal_page_first 147
_journal_page_last 157
_journal_paper_doi 10.3749/canmin.50.1.147
_journal_volume 50
_journal_year 2012
_chemical_compound_source Synthetic
_chemical_formula_sum 'Cs H5 O12 Se U2'
_space_group_IT_number 2
_symmetry_space_group_name_Hall '-P 1'
_symmetry_space_group_name_H-M 'P -1'
_cell_angle_alpha 95.9640
_cell_angle_beta 99.1550
_cell_angle_gamma 117.3180
_cell_formula_units_Z 2
_cell_length_a 8.6877
_cell_length_b 8.7164
_cell_length_c 8.9589
_cell_volume 582.847
_database_code_amcsd 0019087
_exptl_crystal_density_diffrn 5.043
_cod_original_formula_sum 'U2 Cs Se (O12 H5)'
_cod_database_code 9015801
_amcsd_formula_title U4Cs2Se2O24

loop_
_space_group_symop_operation_xyz
x,y,z
-x,-y,-z

loop_
_atom_site_aniso_label
_atom_site_aniso_U_11
_atom_site_aniso_U_22
_atom_site_aniso_U_33
_atom_site_aniso_U_12
_atom_site_aniso_U_13
_atom_site_aniso_U_23
U1 0.01020 0.01340 0.00900 0.00248 0.00244 0.00277
U2 0.01180 0.01080 0.00970 0.00203 0.00246 0.00234
Cs1 0.03340 0.03290 0.07320 0.02150 0.02480 0.02690
Se1 0.00860 0.01250 0.00870 -0.00090 0.00090 0.00170
Wat1 0.13400 0.12600 0.10300 0.12300 0.09500 0.09400
Wat2 0.03000 0.02300 0.16600 0.01100 0.03400 0.01400
O3 0.01600 0.01900 0.01100 0.00400 0.00400 0.00700
O4 0.01700 0.02000 0.01600 0.00400 0.00900 0.01400
O5 0.02100 0.02800 0.01200 0.01300 0.01000 0.01000
O-H6 0.01800 0.02600 0.02400 0.01400 -0.00100 0.00600
O7 0.01500 0.01500 0.02400 0.00200 0.01200 0.00400
O8 0.01300 0.01400 0.01000 -0.00100 0.00300 0.00000
O9 0.01000 0.02300 0.01500 0.00300 0.00100 -0.00100
O10 0.02100 0.01100 0.02700 0.00600 0.00400 -0.00100
O11 0.01700 0.01400 0.01400 -0.00400 -0.00900 -0.00100
O12 0.01900 0.01600 0.03100 0.00900 0.00900 0.00900

loop_
_atom_site_label
_atom_site_fract_x
_atom_site_fract_y
_atom_site_fract_z
_atom_site_occupancy
_atom_site_U_iso_or_equiv
_atom_site_type_symbol
_atom_site_attached_hydrogens
U1 0.40983 0.45918 0.17077 1.00000 0.01212 U 0
U2 0.07798 0.11485 0.82659 1.00000 0.01215 U 0
Cs1 0.09808 0.59898 0.77091 1.00000 0.04140 Cs 0
Se1 0.24977 0.24396 0.49124 1.00000 0.01250 Se 0
Wat1 0.27420 -0.22980 0.51050 1.00000 0.08200 O 2
Wat2 0.59210 0.03530 0.87140 1.00000 0.07300 O 2
O3 0.16900 0.11860 1.08970 1.00000 0.01660 O 0
O4 0.24680 0.37310 0.37170 1.00000 0.01780 O 0
O5 0.12400 0.25150 0.60560 1.00000 0.01860 O 0
O-H6 0.72490 0.43810 -0.12240 1.00000 0.02200 O 1
O7 -0.01530 0.24910 0.88250 1.00000 0.01960 O 0
O8 0.35820 0.34950 0.91730 1.00000 0.01600 O 0
O9 0.44940 0.30990 0.59690 1.00000 0.01890 O 0
O10 0.16040 -0.02750 0.76780 1.00000 0.02110 O 0
O11 0.17890 0.04630 0.39500 1.00000 0.02170 O 0
O12 0.53960 0.36190 0.24100 1.00000 0.02130 O 0

loop_
_cod_changelog_entry_id
_cod_changelog_entry_author
_cod_changelog_entry_date
_cod_changelog_entry_text
1
;cod-tools version 3.8.0
Id: cif_guess_AMCSD_atom_types 9574 2023-05-10 09:00:05Z saulius
;
2023-05-10T18:56:23+03:00
;Derived atom types and hydrogen counts
from atom names that follow the AMCSD naming convention
(Wat == water, O-H == hydroxyl).
;

loop_
_cod_related_entry_id
_cod_related_entry_database
_cod_related_entry_code
1 AMCSD 0019087
